data_4329507
loop_
_publ_author_name
'Saskia Speed'
'Ramon Vicente'
'Daniel Aravena'
'Eliseo Ruiz'
'Olivier Roubeau'
'Simon J. Teat'
'M. Salah El Fallah'

_publ_section_title
;
 Hexanuclear Copper(II) Cages Built on a Central {\m3-O...H...\m3-O}
 Moiety, 1,3-Bis(dimethylamino)-2-propanolato and Capping R-phosphonates:
 Crystal Structures, Magnetic Behavior, and DFT Studies
;
_journal_name_full 'Inorganic Chemistry'
_journal_page_first 6842
_journal_page_last 6850
_journal_paper_doi 10.1021/ic300589h
_journal_volume 51
_journal_year 2012
_chemical_formula_moiety 'C33 H69 Cu6 N12 O12 P2, 6(H2 O)'
_chemical_formula_sum 'C33 H81 Cu6 N12 O18 P2'
_chemical_formula_weight 1377.26
_chemical_name_systematic
; 
 ? 
;
_space_group_IT_number 88
_symmetry_cell_setting tetragonal
_symmetry_space_group_name_Hall '-I 4ad'
_symmetry_space_group_name_H-M 'I 41/a :2'
_atom_sites_solution_hydrogens geom
_atom_sites_solution_primary direct
_atom_sites_solution_secondary difmap
_audit_creation_method SHELXL-97
_cell_angle_alpha 90.00
_cell_angle_beta 90.00
_cell_angle_gamma 90.00
_cell_formula_units_Z 16
_cell_length_a 33.4404(14)
_cell_length_b 33.4404(14)
_cell_length_c 22.3622(9)
_cell_measurement_reflns_used 9990
_cell_measurement_temperature 100(2)
_cell_measurement_theta_max 25.92
_cell_measurement_theta_min 2.89
_cell_volume 25006.8(18)
_computing_cell_refinement 'Bruker SAINT v7.36a'
_computing_data_collection 'Bruker APEX 2'
_computing_data_reduction 'Bruker SAINT v7.36a'
_computing_molecular_graphics 'Bruker SHELXTL'
_computing_publication_material 'Bruker SHELXTL & local programs'
_computing_structure_refinement 'Bruker SHELXTL'
_computing_structure_solution 'Bruker SHELXTL'
_diffrn_ambient_temperature 100(2)
_diffrn_measured_fraction_theta_full 0.998
_diffrn_measured_fraction_theta_max 0.997
_diffrn_measurement_device_type 'Bruker APEX II CCD diffractometer'
_diffrn_measurement_method '\w rotation with narrow frames'
_diffrn_radiation_monochromator 'silicon 111'
_diffrn_radiation_source 'Advanced Light Source station 11.3.1'
_diffrn_radiation_type synchrotron
_diffrn_radiation_wavelength 0.77490
_diffrn_reflns_av_R_equivalents 0.0747
_diffrn_reflns_av_sigmaI/netI 0.0689
_diffrn_reflns_limit_h_max 38
_diffrn_reflns_limit_h_min -38
_diffrn_reflns_limit_k_max 38
_diffrn_reflns_limit_k_min -38
_diffrn_reflns_limit_l_max 24
_diffrn_reflns_limit_l_min -25
_diffrn_reflns_number 56583
_diffrn_reflns_theta_full 26.45
_diffrn_reflns_theta_max 26.50
_diffrn_reflns_theta_min 2.89
_diffrn_standards_number 0
_exptl_absorpt_coefficient_mu 2.664
_exptl_absorpt_correction_T_max 0.86
_exptl_absorpt_correction_T_min 0.56
_exptl_absorpt_correction_type multi-scan
_exptl_absorpt_process_details 'SADABS v2.10 Bruker AXS Madison WI US'
_exptl_crystal_colour blue
_exptl_crystal_density_diffrn 1.462
_exptl_crystal_description block
_exptl_crystal_F_000 11520
_exptl_crystal_size_max 0.24
_exptl_crystal_size_mid 0.10
_exptl_crystal_size_min 0.05
_refine_diff_density_max 1.108
_refine_diff_density_min -0.749
_refine_diff_density_rms 0.128
_refine_ls_extinction_method none
_refine_ls_goodness_of_fit_ref 1.039
_refine_ls_hydrogen_treatment mixed
_refine_ls_matrix_type full
_refine_ls_number_parameters 735
_refine_ls_number_reflns 9961
_refine_ls_number_restraints 376
_refine_ls_restrained_S_all 1.057
_refine_ls_R_factor_all 0.0774
_refine_ls_R_factor_gt 0.0692
_refine_ls_shift/su_max 0.000
_refine_ls_shift/su_mean 0.000
_refine_ls_structure_factor_coef Fsqd
_refine_ls_weighting_details 'calc w=1/[\s^2^(Fo^2^)+(0.1408P)^2^+63.1776P] where P=(Fo^2^+2Fc^2^)/3'
_refine_ls_weighting_scheme calc
_refine_ls_wR_factor_gt 0.1958
_refine_ls_wR_factor_ref 0.2075
_reflns_number_gt 8770
_reflns_number_total 9961
_reflns_threshold_expression >2sigma(I)
_cod_data_source_file ic300589h_si_001_3.cif
_cod_data_source_block ssc394
_cod_original_cell_volume 25007(3)
_cod_original_sg_symbol_H-M 'I 41/a'
_cod_database_code 4329507

loop_
_symmetry_equiv_pos_as_xyz
'x, y, z'
'-x+1/2, -y, z+1/2'
'-y+3/4, x+1/4, z+1/4'
'y+3/4, -x+3/4, z+3/4'
'x+1/2, y+1/2, z+1/2'
'-x+1, -y+1/2, z+1'
'-y+5/4, x+3/4, z+3/4'
'y+5/4, -x+5/4, z+5/4'
'-x, -y, -z'
'x-1/2, y, -z-1/2'
'y-3/4, -x-1/4, -z-1/4'
'-y-3/4, x-3/4, -z-3/4'
'-x+1/2, -y+1/2, -z+1/2'
'x, y+1/2, -z'
'y-1/4, -x+1/4, -z+1/4'
'-y-1/4, x-1/4, -z-1/4'

loop_
_atom_site_label
_atom_site_type_symbol
_atom_site_fract_x
_atom_site_fract_y
_atom_site_fract_z
_atom_site_U_iso_or_equiv
_atom_site_adp_type
_atom_site_occupancy
_atom_site_symmetry_multiplicity
_atom_site_calc_flag
_atom_site_refinement_flags
_atom_site_disorder_assembly
_atom_site_disorder_group
Cu1 Cu 0.25064(4) 0.18847(3) 0.56532(5) 0.0546(3) Uani 1 1 d . . .
Cu2 Cu 0.27669(4) 0.19797(3) 0.42399(5) 0.0557(3) Uani 1 1 d . . .
Cu3 Cu 0.18348(3) 0.19384(3) 0.46965(5) 0.0554(3) Uani 1 1 d . A .
Cu4 Cu 0.27331(4) 0.29402(4) 0.56445(5) 0.0689(4) Uani 1 1 d . . .
Cu5 Cu 0.25648(5) 0.30461(3) 0.42295(5) 0.0672(4) Uani 1 1 d . . .
Cu6 Cu 0.18316(4) 0.29775(3) 0.51405(5) 0.0634(3) Uani 1 1 d D A .
P1 P 0.23969(8) 0.12538(6) 0.47419(14) 0.0690(7) Uani 1 1 d . . .
P2 P 0.23752(18) 0.36617(8) 0.51095(19) 0.1155(13) Uani 1 1 d DU . .
O1 O 0.23828(15) 0.20990(13) 0.4864(2) 0.0410(11) Uani 1 1 d . . .
O2 O 0.23756(18) 0.28175(14) 0.4982(2) 0.0507(13) Uani 1 1 d D . .
H2 H 0.2335(11) 0.2521(6) 0.501(5) 0.076 Uiso 1 1 d D . .
O3 O 0.2390(3) 0.13419(18) 0.5414(3) 0.074(2) Uani 1 1 d . . .
O4 O 0.2006(2) 0.14021(18) 0.4448(3) 0.0686(18) Uani 1 1 d . . .
O5 O 0.2770(2) 0.14214(19) 0.4439(4) 0.083(2) Uani 1 1 d . . .
O6 O 0.2745(4) 0.3510(2) 0.5408(5) 0.116(2) Uani 1 1 d U A .
O7 O 0.2355(4) 0.35709(19) 0.4435(4) 0.115(2) Uani 1 1 d U A .
O8 O 0.2003(4) 0.3496(2) 0.5432(4) 0.110(2) Uani 1 1 d U A .
O9 O 0.27178(18) 0.23915(19) 0.5928(2) 0.0562(14) Uani 1 1 d . . .
O10 O 0.2815(2) 0.25414(18) 0.3999(2) 0.0565(14) Uani 1 1 d . . .
O11 O 0.16200(18) 0.24576(17) 0.4919(3) 0.0559(14) Uani 1 1 d . A .
N1 N 0.2668(3) 0.1671(4) 0.6476(4) 0.091(3) Uani 1 1 d U . .
N2 N 0.3107(4) 0.3039(4) 0.6360(5) 0.106(4) Uani 1 1 d U . .
N3 N 0.3129(3) 0.1864(3) 0.3526(4) 0.074(2) Uani 1 1 d . . .
N4 N 0.2879(4) 0.3283(3) 0.3543(4) 0.091(3) Uani 1 1 d . . .
N5 N 0.1257(3) 0.1722(4) 0.4767(5) 0.102(3) Uani 1 1 d DU . .
N6 N 0.1256(3) 0.3154(3) 0.5233(4) 0.087(3) Uani 1 1 d D . .
N7 N 0.1843(4) 0.2012(5) 0.6077(7) 0.127(3) Uani 1 1 d DU . .
N8 N 0.1575(5) 0.2542(5) 0.6761(7) 0.131(3) Uani 1 1 d DU . .
N9 N 0.0934(5) 0.2493(5) 0.7336(9) 0.154(5) Uani 1 1 d DU . .
N10 N 0.1975(3) 0.2894(3) 0.3649(4) 0.082(3) Uani 1 1 d . . .
N11 N 0.1910(4) 0.2167(4) 0.3532(5) 0.106(4) Uani 1 1 d . . .
N12 N 0.1510(5) 0.3400(5) 0.3326(7) 0.142(5) Uani 1 1 d U . .
C1 C 0.2414(5) 0.0706(3) 0.4663(9) 0.111(3) Uani 1 1 d U . .
C2 C 0.2075(6) 0.0544(4) 0.5042(10) 0.137(4) Uani 1 1 d U . .
H2A H 0.2108 0.0255 0.5093 0.206 Uiso 1 1 calc R . .
H2B H 0.1819 0.0598 0.4844 0.206 Uiso 1 1 calc R . .
H2C H 0.2078 0.0674 0.5435 0.206 Uiso 1 1 calc R . .
C3 C 0.2804(6) 0.0556(4) 0.4851(10) 0.134(4) Uani 1 1 d U . .
H3A H 0.2861 0.0305 0.4644 0.201 Uiso 1 1 calc R . .
H3B H 0.2802 0.0511 0.5284 0.201 Uiso 1 1 calc R . .
H3C H 0.3010 0.0754 0.4751 0.201 Uiso 1 1 calc R . .
C4 C 0.2349(6) 0.0583(4) 0.4046(9) 0.131(4) Uani 1 1 d U . .
H4A H 0.2497 0.0336 0.3967 0.196 Uiso 1 1 calc R . .
H4B H 0.2444 0.0794 0.3776 0.196 Uiso 1 1 calc R . .
H4C H 0.2063 0.0538 0.3979 0.196 Uiso 1 1 calc R . .
C5 C 0.2258(7) 0.4212(5) 0.5160(10) 0.119(3) Uani 0.50 1 d PDU A 1
C6 C 0.2254(10) 0.4321(7) 0.5840(11) 0.125(5) Uani 0.50 1 d PDU A 1
H6A H 0.2011 0.4215 0.6025 0.187 Uiso 0.50 1 calc PR A 1
H6B H 0.2260 0.4613 0.5885 0.187 Uiso 0.50 1 calc PR A 1
H6C H 0.2489 0.4205 0.6035 0.187 Uiso 0.50 1 calc PR A 1
C7 C 0.2632(8) 0.4386(6) 0.4822(14) 0.119(4) Uani 0.50 1 d PDU A 1
H7A H 0.2623 0.4303 0.4401 0.178 Uiso 0.50 1 calc PR A 1
H7B H 0.2877 0.4285 0.5007 0.178 Uiso 0.50 1 calc PR A 1
H7C H 0.2628 0.4678 0.4845 0.178 Uiso 0.50 1 calc PR A 1
C8 C 0.1855(8) 0.4343(8) 0.4845(13) 0.122(4) Uani 0.50 1 d PDU A 1
H8A H 0.1870 0.4281 0.4417 0.183 Uiso 0.50 1 calc PR A 1
H8B H 0.1815 0.4631 0.4898 0.183 Uiso 0.50 1 calc PR A 1
H8C H 0.1631 0.4197 0.5024 0.183 Uiso 0.50 1 calc PR A 1
C5B C 0.2558(7) 0.4191(6) 0.5227(10) 0.124(3) Uani 0.50 1 d PDU A 2
C6B C 0.2548(10) 0.4298(8) 0.5918(11) 0.130(5) Uani 0.50 1 d PDU A 2
H6B1 H 0.2290 0.4218 0.6087 0.196 Uiso 0.50 1 calc PR A 2
H6B2 H 0.2585 0.4586 0.5969 0.196 Uiso 0.50 1 calc PR A 2
H6B3 H 0.2763 0.4154 0.6124 0.196 Uiso 0.50 1 calc PR A 2
C7B C 0.2970(8) 0.4333(8) 0.4950(14) 0.130(5) Uani 0.50 1 d PDU A 2
H7B1 H 0.2972 0.4276 0.4520 0.195 Uiso 0.50 1 calc PR A 2
H7B2 H 0.3190 0.4189 0.5144 0.195 Uiso 0.50 1 calc PR A 2
H7B3 H 0.3002 0.4621 0.5013 0.195 Uiso 0.50 1 calc PR A 2
C8B C 0.2196(8) 0.4398(7) 0.4897(14) 0.122(4) Uani 0.50 1 d PDU A 2
H8B1 H 0.1944 0.4311 0.5081 0.183 Uiso 0.50 1 calc PR A 2
H8B2 H 0.2197 0.4322 0.4474 0.183 Uiso 0.50 1 calc PR A 2
H8B3 H 0.2220 0.4689 0.4932 0.183 Uiso 0.50 1 calc PR A 2
C9 C 0.3044(5) 0.1445(6) 0.6402(8) 0.134(7) Uani 1 1 d . . .
H9A H 0.3129 0.1339 0.6791 0.201 Uiso 1 1 calc R . .
H9B H 0.3252 0.1623 0.6244 0.201 Uiso 1 1 calc R . .
H9C H 0.3000 0.1223 0.6124 0.201 Uiso 1 1 calc R . .
C10 C 0.2370(7) 0.1437(7) 0.6754(9) 0.164(9) Uani 1 1 d . . .
H10A H 0.2465 0.1348 0.7146 0.246 Uiso 1 1 calc R . .
H10B H 0.2312 0.1203 0.6504 0.246 Uiso 1 1 calc R . .
H10C H 0.2127 0.1596 0.6803 0.246 Uiso 1 1 calc R . .
C11 C 0.2723(5) 0.2024(5) 0.6831(6) 0.102(3) Uani 1 1 d U . .
H11A H 0.2883 0.1957 0.7191 0.122 Uiso 1 1 calc R . .
H11B H 0.2459 0.2124 0.6966 0.122 Uiso 1 1 calc R . .
C12 C 0.2930(4) 0.2341(4) 0.6488(5) 0.083(3) Uani 1 1 d . . .
H12A H 0.3208 0.2249 0.6399 0.100 Uiso 1 1 calc R . .
C13 C 0.2952(5) 0.2730(5) 0.6793(6) 0.112(5) Uani 1 1 d . . .
H13A H 0.3134 0.2711 0.7142 0.134 Uiso 1 1 calc R . .
H13B H 0.2684 0.2809 0.6939 0.134 Uiso 1 1 calc R . .
C14 C 0.3527(6) 0.3019(7) 0.6217(10) 0.144(6) Uani 1 1 d U . .
H14A H 0.3665 0.3251 0.6387 0.216 Uiso 1 1 calc R . .
H14B H 0.3561 0.3019 0.5781 0.216 Uiso 1 1 calc R . .
H14C H 0.3641 0.2773 0.6383 0.216 Uiso 1 1 calc R . .
C15 C 0.3042(5) 0.3449(5) 0.6622(8) 0.125(5) Uani 1 1 d U . .
H15A H 0.3152 0.3458 0.7028 0.187 Uiso 1 1 calc R . .
H15B H 0.2755 0.3507 0.6636 0.187 Uiso 1 1 calc R . .
H15C H 0.3176 0.3649 0.6372 0.187 Uiso 1 1 calc R . .
C16 C 0.2997(5) 0.1493(5) 0.3216(6) 0.112(5) Uani 1 1 d . . .
H16A H 0.3198 0.1416 0.2919 0.169 Uiso 1 1 calc R . .
H16B H 0.2741 0.1541 0.3017 0.169 Uiso 1 1 calc R . .
H16C H 0.2967 0.1277 0.3510 0.169 Uiso 1 1 calc R . .
C17 C 0.3544(4) 0.1807(5) 0.3720(7) 0.106(4) Uani 1 1 d U . .
H17A H 0.3721 0.1810 0.3370 0.158 Uiso 1 1 calc R . .
H17B H 0.3569 0.1550 0.3927 0.158 Uiso 1 1 calc R . .
H17C H 0.3620 0.2024 0.3992 0.158 Uiso 1 1 calc R . .
C18 C 0.3074(4) 0.2205(5) 0.3135(5) 0.091(4) Uani 1 1 d . . .
H18A H 0.2817 0.2180 0.2918 0.110 Uiso 1 1 calc R . .
H18B H 0.3292 0.2216 0.2837 0.110 Uiso 1 1 calc R . .
C19 C 0.3074(3) 0.2583(4) 0.3507(5) 0.080(3) Uani 1 1 d . . .
H19A H 0.3351 0.2632 0.3658 0.097 Uiso 1 1 calc R . .
C20 C 0.2946(5) 0.2934(5) 0.3137(6) 0.100(4) Uani 1 1 d . . .
H20A H 0.3155 0.2999 0.2839 0.119 Uiso 1 1 calc R . .
H20B H 0.2696 0.2869 0.2920 0.119 Uiso 1 1 calc R . .
C21 C 0.2647(6) 0.3597(4) 0.3196(7) 0.123(6) Uani 1 1 d . . .
H21A H 0.2804 0.3685 0.2851 0.184 Uiso 1 1 calc R . .
H21B H 0.2593 0.3827 0.3456 0.184 Uiso 1 1 calc R . .
H21C H 0.2393 0.3483 0.3058 0.184 Uiso 1 1 calc R . .
C22 C 0.3259(6) 0.3450(6) 0.3775(9) 0.130(6) Uani 1 1 d . . .
H22A H 0.3385 0.3615 0.3465 0.196 Uiso 1 1 calc R . .
H22B H 0.3440 0.3231 0.3884 0.196 Uiso 1 1 calc R . .
H22C H 0.3205 0.3614 0.4128 0.196 Uiso 1 1 calc R . .
C26 C 0.1197(3) 0.2459(4) 0.4924(5) 0.077(3) Uani 1 1 d . . .
C23 C 0.1121(5) 0.1627(5) 0.4167(6) 0.112(5) Uani 1 1 d D B 1
H23A H 0.1138 0.1866 0.3916 0.168 Uiso 1 1 calc R B 1
H23B H 0.0843 0.1534 0.4183 0.168 Uiso 1 1 calc R B 1
H23C H 0.1290 0.1416 0.3998 0.168 Uiso 1 1 calc R B 1
C24 C 0.1251(5) 0.1341(5) 0.5141(8) 0.142(8) Uani 1 1 d D B 1
H24A H 0.0975 0.1276 0.5250 0.213 Uiso 1 1 calc R B 1
H24B H 0.1409 0.1382 0.5504 0.213 Uiso 1 1 calc R B 1
H24C H 0.1366 0.1120 0.4908 0.213 Uiso 1 1 calc R B 1
C25 C 0.1041(5) 0.2030(5) 0.5092(9) 0.079(5) Uani 0.573(13) 1 d PDU B 1
H25A H 0.1074 0.1986 0.5527 0.095 Uiso 0.573(13) 1 calc PR B 1
H25B H 0.0752 0.2011 0.4998 0.095 Uiso 0.573(13) 1 calc PR B 1
C27 C 0.0995(7) 0.2754(5) 0.5303(8) 0.087(6) Uani 0.573(13) 1 d PDU B 1
H27A H 0.0989 0.2665 0.5725 0.105 Uiso 0.573(13) 1 calc PR B 1
H27B H 0.0717 0.2799 0.5166 0.105 Uiso 0.573(13) 1 calc PR B 1
C28 C 0.1106(7) 0.3343(8) 0.4688(10) 0.103(7) Uani 0.573(13) 1 d PDU B 1
H28A H 0.0937 0.3153 0.4469 0.155 Uiso 0.573(13) 1 calc PR B 1
H28B H 0.1332 0.3423 0.4436 0.155 Uiso 0.573(13) 1 calc PR B 1
H28C H 0.0947 0.3579 0.4794 0.155 Uiso 0.573(13) 1 calc PR B 1
C29 C 0.1144(9) 0.3398(7) 0.5757(9) 0.107(8) Uani 0.573(13) 1 d PDU B 1
H29A H 0.1292 0.3651 0.5748 0.161 Uiso 0.573(13) 1 calc PR B 1
H29B H 0.1209 0.3252 0.6124 0.161 Uiso 0.573(13) 1 calc PR B 1
H29C H 0.0856 0.3454 0.5746 0.161 Uiso 0.573(13) 1 calc PR B 1
C25B C 0.1056(7) 0.2180(8) 0.4393(16) 0.088(6) Uani 0.427(13) 1 d PU B 2
H25C H 0.1189 0.2241 0.4009 0.106 Uiso 0.427(13) 1 calc PR B 2
H25D H 0.0762 0.2174 0.4342 0.106 Uiso 0.427(13) 1 calc PR B 2
C27B C 0.1050(10) 0.2886(7) 0.4871(11) 0.095(6) Uani 0.427(13) 1 d PDU B 2
H27C H 0.1075 0.2973 0.4450 0.114 Uiso 0.427(13) 1 calc PR B 2
H27D H 0.0763 0.2895 0.4978 0.114 Uiso 0.427(13) 1 calc PR B 2
C28B C 0.1245(11) 0.3578(6) 0.5018(15) 0.105(9) Uani 0.427(13) 1 d PDU B 2
H28D H 0.1277 0.3583 0.4583 0.158 Uiso 0.427(13) 1 calc PR B 2
H28E H 0.1463 0.3729 0.5205 0.158 Uiso 0.427(13) 1 calc PR B 2
H28F H 0.0988 0.3699 0.5126 0.158 Uiso 0.427(13) 1 calc PR B 2
C29B C 0.1137(12) 0.3177(12) 0.5861(8) 0.119(10) Uani 0.427(13) 1 d PDU B 2
H29D H 0.0850 0.3125 0.5897 0.179 Uiso 0.427(13) 1 calc PR B 2
H29E H 0.1197 0.3445 0.6015 0.179 Uiso 0.427(13) 1 calc PR B 2
H29F H 0.1286 0.2978 0.6092 0.179 Uiso 0.427(13) 1 calc PR B 2
C30 C 0.1688(6) 0.2253(6) 0.6433(9) 0.125(3) Uani 1 1 d DU . .
C31 C 0.1244(6) 0.2483(6) 0.7051(10) 0.134(4) Uani 1 1 d DU . .
C32 C 0.1915(4) 0.2507(4) 0.3566(5) 0.080(3) Uani 1 1 d . . .
C33 C 0.1703(4) 0.3143(4) 0.3461(5) 0.087(4) Uani 1 1 d . . .
O1W O 0.1149(3) 0.4362(3) -0.0697(4) 0.100(3) Uani 1 1 d . . .
O2W O 0.3563(5) 0.1313(5) 0.5044(6) 0.158(5) Uani 1 1 d . . .
O3W O 0.4242(6) -0.0423(5) 0.0883(8) 0.178(6) Uani 1 1 d U . .
O4W O 0.5611(7) 0.2317(7) 0.3690(11) 0.225(9) Uani 1 1 d U . .
O5W O 0.3597(8) 0.3621(7) 0.5054(11) 0.242(9) Uani 1 1 d U . .
O6W O 0.6039(9) 0.2155(9) 0.4738(13) 0.282(12) Uani 1 1 d U . .
O12 O 0.3358(6) 0.2143(7) 0.4961(8) 0.091(7) Uani 0.45(2) 1 d PU C 1
O12B O 0.3317(5) 0.2662(5) 0.4972(7) 0.087(5) Uani 0.55(2) 1 d PU C 2

loop_
_atom_site_aniso_label
_atom_site_aniso_U_11
_atom_site_aniso_U_22
_atom_site_aniso_U_33
_atom_site_aniso_U_23
_atom_site_aniso_U_13
_atom_site_aniso_U_12
Cu1 0.0608(6) 0.0442(5) 0.0588(6) 0.0123(4) -0.0198(5) -0.0008(5)
Cu2 0.0660(7) 0.0470(5) 0.0542(6) -0.0044(4) 0.0011(5) 0.0081(5)
Cu3 0.0485(5) 0.0376(5) 0.0802(7) -0.0091(5) -0.0164(5) -0.0009(4)
Cu4 0.0913(9) 0.0570(6) 0.0584(7) -0.0167(5) -0.0072(6) -0.0301(6)
Cu5 0.1108(10) 0.0378(5) 0.0531(6) 0.0108(4) -0.0020(6) -0.0123(6)
Cu6 0.0977(9) 0.0355(5) 0.0568(6) -0.0017(4) 0.0020(6) 0.0188(5)
P1 0.0720(16) 0.0299(10) 0.105(2) -0.0011(11) -0.0127(14) 0.0048(10)
P2 0.209(4) 0.0336(12) 0.104(2) -0.0108(13) 0.011(2) -0.0134(17)
O1 0.049(3) 0.026(2) 0.048(3) -0.0050(19) -0.009(2) -0.004(2)
O2 0.084(4) 0.022(2) 0.046(3) 0.001(2) -0.007(3) -0.003(2)
O3 0.107(6) 0.041(3) 0.075(4) 0.008(3) -0.015(4) -0.003(3)
O4 0.076(4) 0.044(3) 0.086(5) -0.014(3) -0.025(4) -0.002(3)
O5 0.077(5) 0.036(3) 0.135(7) -0.013(4) 0.017(5) 0.015(3)
O6 0.199(5) 0.036(3) 0.115(5) -0.023(3) 0.002(4) -0.023(3)
O7 0.220(7) 0.027(3) 0.098(3) 0.004(2) 0.016(3) -0.009(4)
O8 0.199(5) 0.029(3) 0.103(4) -0.018(3) 0.020(4) 0.002(3)
O9 0.056(3) 0.069(4) 0.043(3) -0.004(3) -0.016(3) -0.002(3)
O10 0.073(4) 0.060(3) 0.037(3) 0.004(3) 0.002(3) 0.001(3)
O11 0.059(3) 0.042(3) 0.067(4) -0.004(3) -0.002(3) 0.010(3)
N1 0.103(7) 0.111(7) 0.060(5) 0.029(4) -0.014(5) 0.012(6)
N2 0.087(7) 0.137(8) 0.093(7) -0.050(7) 0.002(6) -0.046(6)
N3 0.084(6) 0.081(6) 0.056(5) -0.008(4) 0.002(4) 0.015(5)
N4 0.114(8) 0.100(7) 0.060(5) 0.037(5) -0.009(5) -0.036(6)
N5 0.068(5) 0.106(7) 0.133(7) -0.020(6) -0.008(5) -0.004(5)
N6 0.114(8) 0.080(6) 0.067(5) 0.009(5) 0.014(5) 0.062(6)
N7 0.109(7) 0.137(8) 0.135(9) 0.026(6) 0.009(6) 0.023(6)
N8 0.124(7) 0.129(7) 0.139(8) 0.031(6) 0.017(5) 0.023(6)
N9 0.147(10) 0.127(9) 0.189(12) 0.007(9) 0.052(8) 0.024(9)
N10 0.100(7) 0.063(5) 0.082(6) 0.017(4) -0.013(5) 0.013(5)
N11 0.130(10) 0.089(8) 0.100(8) -0.027(6) -0.041(7) -0.005(7)
N12 0.150(9) 0.142(9) 0.132(8) 0.021(7) 0.002(7) 0.051(8)
C1 0.123(6) 0.041(4) 0.171(7) -0.006(5) -0.009(6) 0.006(4)
C2 0.145(8) 0.049(6) 0.218(11) 0.014(8) 0.000(9) -0.016(7)
C3 0.133(7) 0.051(6) 0.218(12) -0.010(8) -0.030(8) 0.012(6)
C4 0.151(10) 0.050(6) 0.191(8) -0.036(7) -0.023(7) 0.008(7)
C5 0.160(7) 0.038(2) 0.158(7) -0.031(4) -0.004(6) -0.026(3)
C6 0.169(12) 0.043(7) 0.163(7) -0.042(6) -0.004(7) -0.018(10)
C7 0.153(7) 0.034(4) 0.169(9) -0.011(6) -0.008(8) -0.015(6)
C8 0.153(7) 0.065(6) 0.148(8) -0.007(7) 0.016(7) -0.013(5)
C5B 0.163(7) 0.045(3) 0.163(7) -0.024(4) -0.013(7) -0.008(4)
C6B 0.173(12) 0.050(7) 0.168(7) -0.038(6) -0.017(7) -0.014(10)
C7B 0.162(7) 0.048(7) 0.181(11) -0.010(9) -0.013(9) -0.006(6)
C8B 0.160(7) 0.046(4) 0.160(7) -0.009(6) 0.003(7) -0.001(5)
C9 0.125(13) 0.141(14) 0.134(14) 0.039(11) -0.036(11) 0.063(11)
C10 0.21(2) 0.173(19) 0.110(13) 0.084(13) -0.005(14) -0.024(17)
C11 0.115(8) 0.130(8) 0.061(6) 0.018(5) -0.017(6) 0.011(7)
C12 0.070(7) 0.121(10) 0.059(6) -0.004(6) -0.017(5) 0.006(6)
C13 0.109(11) 0.155(14) 0.071(8) -0.055(9) -0.027(7) 0.011(10)
C14 0.127(9) 0.153(10) 0.151(10) -0.040(8) -0.007(8) -0.010(8)
C15 0.128(8) 0.133(7) 0.113(8) -0.049(6) -0.023(7) -0.033(7)
C16 0.125(12) 0.135(13) 0.078(8) -0.040(8) 0.004(8) 0.024(10)
C17 0.099(7) 0.128(8) 0.090(7) -0.012(6) 0.011(6) 0.025(7)
C18 0.102(9) 0.124(10) 0.049(6) -0.002(6) 0.008(6) 0.018(8)
C19 0.069(7) 0.107(9) 0.065(6) 0.025(6) 0.005(5) -0.002(6)
C20 0.112(10) 0.123(11) 0.064(7) 0.033(7) 0.021(7) 0.009(8)
C21 0.187(18) 0.079(8) 0.102(10) 0.057(8) 0.002(10) -0.016(10)
C22 0.134(14) 0.121(13) 0.136(14) 0.030(11) -0.014(11) -0.049(11)
C26 0.061(6) 0.087(7) 0.084(7) 0.018(6) 0.013(5) 0.013(5)
C23 0.090(9) 0.127(12) 0.119(11) 0.000(10) -0.031(8) -0.025(9)
C24 0.125(13) 0.182(19) 0.119(12) 0.027(12) 0.012(10) -0.090(13)
C25 0.035(7) 0.069(9) 0.133(15) 0.006(10) -0.003(8) -0.018(7)
C27 0.105(12) 0.088(11) 0.069(10) 0.035(9) 0.019(9) 0.044(10)
C28 0.109(14) 0.110(15) 0.091(13) 0.059(11) 0.009(11) 0.034(12)
C29 0.149(19) 0.078(16) 0.095(14) -0.003(12) 0.020(13) 0.068(17)
C25B 0.040(8) 0.080(11) 0.145(16) 0.008(11) -0.006(10) -0.006(9)
C27B 0.107(12) 0.098(12) 0.079(11) 0.037(10) 0.016(10) 0.048(11)
C28B 0.122(19) 0.11(2) 0.080(17) 0.023(14) 0.018(15) 0.049(16)
C29B 0.14(2) 0.11(2) 0.108(18) 0.035(17) 0.020(16) 0.07(2)
C30 0.112(7) 0.131(8) 0.132(8) 0.034(6) 0.010(5) 0.028(6)
C31 0.126(8) 0.127(8) 0.149(9) 0.025(7) 0.023(6) 0.025(7)
C32 0.098(9) 0.087(9) 0.057(6) 0.009(6) -0.021(5) 0.012(7)
C33 0.089(8) 0.101(9) 0.071(7) 0.029(6) 0.001(6) 0.038(7)
O1W 0.097(6) 0.109(7) 0.094(6) 0.011(5) -0.026(5) 0.017(5)
O2W 0.209(15) 0.158(12) 0.108(8) 0.016(8) 0.000(9) 0.052(11)
O3W 0.196(10) 0.171(9) 0.166(9) 0.023(8) 0.024(8) 0.025(8)
O4W 0.236(12) 0.217(12) 0.222(11) -0.008(9) -0.011(9) 0.005(9)
O5W 0.238(12) 0.249(12) 0.239(12) 0.009(9) -0.008(9) -0.035(9)
O6W 0.284(15) 0.292(15) 0.270(15) -0.010(10) -0.004(10) 0.016(10)
O12 0.087(9) 0.118(11) 0.067(9) -0.006(7) 0.000(7) -0.001(7)
O12B 0.090(8) 0.092(9) 0.080(8) 0.008(6) -0.004(6) -0.013(6)

loop_
_atom_type_symbol
_atom_type_description
_atom_type_scat_dispersion_real
_atom_type_scat_dispersion_imag
_atom_type_scat_source
C C -0.0020 0.0020 'WCROMER Program in WinGX L.Kissel & R.H.Pratt Acta Cryst A46 170 1990'
H H 0.0000 0.0000 'WCROMER Program in WinGX L.Kissel & R.H.Pratt Acta Cryst A46 170 1990'
N N -0.0031 0.0040 'WCROMER Program in WinGX L.Kissel & R.H.Pratt Acta Cryst A46 170 1990'
O O -0.0041 0.0074 'WCROMER Program in WinGX L.Kissel & R.H.Pratt Acta Cryst A46 170 1990'
P P 0.1013 0.1134 'WCROMER Program in WinGX L.Kissel & R.H.Pratt Acta Cryst A46 170 1990'
Cu Cu 0.1330 1.4803 'WCROMER Program in WinGX L.Kissel & R.H.Pratt Acta Cryst A46 170 1990'

loop_
_geom_angle_atom_site_label_1
_geom_angle_atom_site_label_2
_geom_angle_atom_site_label_3
_geom_angle
O3 Cu1 O9 169.6(3)
O3 Cu1 O1 93.0(2)
O9 Cu1 O1 92.5(2)
O3 Cu1 N1 88.6(4)
O9 Cu1 N1 85.6(4)
O1 Cu1 N1 176.8(4)
O3 Cu1 N7 95.0(5)
O9 Cu1 N7 93.2(4)
O1 Cu1 N7 95.4(4)
N1 Cu1 N7 87.3(5)
O5 Cu2 O1 92.1(3)
O5 Cu2 O10 174.4(3)
O1 Cu2 O10 93.2(2)
O5 Cu2 N3 89.7(4)
O1 Cu2 N3 174.5(3)
O10 Cu2 N3 85.3(3)
O11 Cu3 O1 93.0(2)
O11 Cu3 O4 175.1(3)
O1 Cu3 O4 91.9(2)
O11 Cu3 N5 87.0(4)
O1 Cu3 N5 164.0(4)
O4 Cu3 N5 88.5(4)
O9 Cu4 O2 91.9(2)
O9 Cu4 O6 176.5(3)
O2 Cu4 O6 90.6(4)
O9 Cu4 N2 85.1(4)
O2 Cu4 N2 177.0(4)
O6 Cu4 N2 92.4(5)
O7 Cu5 O2 91.9(3)
O7 Cu5 O10 175.3(4)
O2 Cu5 O10 91.6(2)
O7 Cu5 N4 90.8(5)
O2 Cu5 N4 167.4(4)
O10 Cu5 N4 85.1(4)
O7 Cu5 N10 91.3(4)
O2 Cu5 N10 96.6(3)
O10 Cu5 N10 91.5(3)
N4 Cu5 N10 95.6(4)
O2 Cu6 O11 92.8(2)
O2 Cu6 O8 91.7(4)
O11 Cu6 O8 173.9(4)
O2 Cu6 N6 175.2(3)
O11 Cu6 N6 86.6(4)
O8 Cu6 N6 89.3(5)
O5 P1 O3 112.2(5)
O5 P1 O4 112.6(5)
O3 P1 O4 110.1(5)
O5 P1 C1 107.3(6)
O3 P1 C1 106.6(7)
O4 P1 C1 107.7(6)
O6 P2 O8 109.7(6)
O6 P2 O7 114.0(7)
O8 P2 O7 110.6(7)
O6 P2 C5 118.5(8)
O8 P2 C5 98.9(8)
O7 P2 C5 104.0(7)
O6 P2 C5B 89.4(8)
O8 P2 C5B 122.1(8)
O7 P2 C5B 109.6(8)
Cu2 O1 Cu3 115.4(2)
Cu2 O1 Cu1 115.8(2)
Cu3 O1 Cu1 105.8(2)
Cu2 O1 H2 116(3)
Cu3 O1 H2 102.0(19)
Cu1 O1 H2 100(4)
Cu6 O2 Cu4 112.4(3)
Cu6 O2 Cu5 110.8(3)
Cu4 O2 Cu5 112.0(3)
Cu6 O2 H2 97.6(16)
Cu4 O2 H2 104(6)
Cu5 O2 H2 119(6)
P1 O3 Cu1 116.7(4)
P1 O4 Cu3 114.8(3)
P1 O5 Cu2 117.2(4)
P2 O6 Cu4 115.6(6)
P2 O7 Cu5 113.1(5)
P2 O8 Cu6 113.7(5)
C12 O9 Cu1 110.5(7)
C12 O9 Cu4 112.3(7)
Cu1 O9 Cu4 137.1(3)
C19 O10 Cu5 112.7(6)
C19 O10 Cu2 111.1(6)
Cu5 O10 Cu2 136.0(3)
C26 O11 Cu6 111.1(6)
C26 O11 Cu3 111.9(6)
Cu6 O11 Cu3 136.9(3)
C10 N1 C11 107.8(15)
C10 N1 C9 111.4(15)
C11 N1 C9 112.0(13)
C10 N1 Cu1 113.7(10)
C11 N1 Cu1 104.2(8)
C9 N1 Cu1 107.6(9)
C14 N2 C15 105.6(12)
C14 N2 C13 116.3(16)
C15 N2 C13 109.0(12)
C14 N2 Cu4 114.2(11)
C15 N2 Cu4 111.2(11)
C13 N2 Cu4 100.4(7)
C18 N3 C17 113.6(11)
C18 N3 C16 109.8(10)
C17 N3 C16 108.0(10)
C18 N3 Cu2 104.3(7)
C17 N3 Cu2 110.8(7)
C16 N3 Cu2 110.3(9)
C22 N4 C20 112.2(14)
C22 N4 C21 110.8(12)
C20 N4 C21 107.9(11)
C22 N4 Cu5 109.1(9)
C20 N4 Cu5 103.5(7)
C21 N4 Cu5 113.2(10)
C23 N5 C25 117.5(11)
C23 N5 C24 108.7(12)
C25 N5 C24 108.1(11)
C23 N5 C25B 69.7(13)
C25 N5 C25B 57.6(13)
C24 N5 C25B 157.7(13)
C23 N5 Cu3 107.4(9)
C25 N5 Cu3 104.7(8)
C24 N5 Cu3 110.2(8)
C25B N5 Cu3 90.9(9)
C27B N6 C29B 117.4(19)
C28 N6 C29B 133.2(18)
C27B N6 C29 133.9(19)
C28 N6 C29 109.6(16)
C27B N6 C28B 114.3(15)
C29B N6 C28B 105(2)
C28 N6 C27 104.8(13)
C29 N6 C27 104.2(13)
C28B N6 C27 143.8(17)
C27B N6 Cu6 103.0(13)
C28 N6 Cu6 111.6(11)
C29B N6 Cu6 111.8(16)
C29 N6 Cu6 118.8(13)
C28B N6 Cu6 105.4(15)
C27 N6 Cu6 106.6(8)
C30 N7 Cu1 137.4(14)
C30 N8 C31 115(2)
C33 N10 C32 118.4(12)
C33 N10 Cu5 127.4(9)
C32 N10 Cu5 113.9(7)
C4 C1 C3 108.0(15)
C4 C1 C2 108.5(15)
C3 C1 C2 112.6(16)
C4 C1 P1 111.6(11)
C3 C1 P1 110.0(11)
C2 C1 P1 106.2(11)
C1 C2 H2A 109.5
C1 C2 H2B 109.5
H2A C2 H2B 109.5
C1 C2 H2C 109.5
H2A C2 H2C 109.5
H2B C2 H2C 109.5
C1 C3 H3A 109.5
C1 C3 H3B 109.5
H3A C3 H3B 109.5
C1 C3 H3C 109.5
H3A C3 H3C 109.5
H3B C3 H3C 109.5
C1 C4 H4A 109.5
C1 C4 H4B 109.5
H4A C4 H4B 109.5
C1 C4 H4C 109.5
H4A C4 H4C 109.5
H4B C4 H4C 109.5
C6 C5 C7 112.9(12)
C6 C5 C8 111.1(12)
C7 C5 C8 111.1(12)
C6 C5 P2 106.8(14)
C7 C5 P2 99.7(12)
C8 C5 P2 114.8(15)
C5 C6 H6A 109.5
C5 C6 H6B 109.5
H6A C6 H6B 109.5
C5 C6 H6C 109.5
H6A C6 H6C 109.5
H6B C6 H6C 109.5
C5 C7 H7A 109.5
C5 C7 H7B 109.5
H7A C7 H7B 109.5
C5 C7 H7C 109.5
H7A C7 H7C 109.5
H7B C7 H7C 109.5
C5 C8 H8A 109.5
C5 C8 H8B 109.5
H8A C8 H8B 109.5
C5 C8 H8C 109.5
H8A C8 H8C 109.5
H8B C8 H8C 109.5
C8B C5B C7B 110.7(12)
C8B C5B C6B 109.9(12)
C7B C5B C6B 109.4(12)
C8B C5B P2 95.6(13)
C7B C5B P2 120.4(15)
C6B C5B P2 109.8(15)
C5B C6B H6B1 109.5
C5B C6B H6B2 109.5
H6B1 C6B H6B2 109.5
C5B C6B H6B3 109.5
H6B1 C6B H6B3 109.5
H6B2 C6B H6B3 109.5
C5B C7B H7B1 109.5
C5B C7B H7B2 109.5
H7B1 C7B H7B2 109.5
C5B C7B H7B3 109.5
H7B1 C7B H7B3 109.5
H7B2 C7B H7B3 109.5
C5B C8B H8B1 109.5
C5B C8B H8B2 109.5
H8B1 C8B H8B2 109.5
C5B C8B H8B3 109.5
H8B1 C8B H8B3 109.5
H8B2 C8B H8B3 109.5
N1 C9 H9A 109.5
N1 C9 H9B 109.5
H9A C9 H9B 109.5
N1 C9 H9C 109.5
H9A C9 H9C 109.5
H9B C9 H9C 109.5
N1 C10 H10A 109.5
N1 C10 H10B 109.5
H10A C10 H10B 109.5
N1 C10 H10C 109.5
H10A C10 H10C 109.5
H10B C10 H10C 109.5
N1 C11 C12 111.2(11)
N1 C11 H11A 109.4
C12 C11 H11A 109.4
N1 C11 H11B 109.4
C12 C11 H11B 109.4
H11A C11 H11B 108.0
O9 C12 C13 108.8(11)
O9 C12 C11 107.7(10)
C13 C12 C11 114.7(12)
O9 C12 H12A 108.5
C13 C12 H12A 108.5
C11 C12 H12A 108.5
C12 C13 N2 109.1(10)
C12 C13 H13A 109.9
N2 C13 H13A 109.9
C12 C13 H13B 109.9
N2 C13 H13B 109.9
H13A C13 H13B 108.3
N2 C14 H14A 109.5
N2 C14 H14B 109.5
H14A C14 H14B 109.5
N2 C14 H14C 109.5
H14A C14 H14C 109.5
H14B C14 H14C 109.5
N2 C15 H15A 109.5
N2 C15 H15B 109.5
H15A C15 H15B 109.5
N2 C15 H15C 109.5
H15A C15 H15C 109.5
H15B C15 H15C 109.5
N3 C16 H16A 109.5
N3 C16 H16B 109.5
H16A C16 H16B 109.5
N3 C16 H16C 109.5
H16A C16 H16C 109.5
H16B C16 H16C 109.5
N3 C17 H17A 109.5
N3 C17 H17B 109.5
H17A C17 H17B 109.5
N3 C17 H17C 109.5
H17A C17 H17C 109.5
H17B C17 H17C 109.5
N3 C18 C19 109.0(9)
N3 C18 H18A 109.9
C19 C18 H18A 109.9
N3 C18 H18B 109.9
C19 C18 H18B 109.9
H18A C18 H18B 108.3
O10 C19 C20 109.4(10)
O10 C19 C18 110.4(10)
C20 C19 C18 110.5(11)
O10 C19 H19A 108.8
C20 C19 H19A 108.8
C18 C19 H19A 108.8
N4 C20 C19 108.6(10)
N4 C20 H20A 110.0
C19 C20 H20A 110.0
N4 C20 H20B 110.0
C19 C20 H20B 110.0
H20A C20 H20B 108.4
N4 C21 H21A 109.5
N4 C21 H21B 109.5
H21A C21 H21B 109.5
N4 C21 H21C 109.5
H21A C21 H21C 109.5
H21B C21 H21C 109.5
N4 C22 H22A 109.5
N4 C22 H22B 109.5
H22A C22 H22B 109.5
N4 C22 H22C 109.5
H22A C22 H22C 109.5
H22B C22 H22C 109.5
O11 C26 C27 117.8(13)
O11 C26 C27B 109.1(15)
C27 C26 C25 108.8(13)
O11 C26 C25B 107.0(12)
C27B C26 C25B 113.7(16)
N5 C23 H23A 109.5
N5 C23 H23B 109.5
N5 C23 H23C 109.5
N5 C24 H24A 109.5
N5 C24 H24B 109.5
N5 C24 H24C 109.5
N5 C25 C26 111.1(12)
N5 C25 H25A 109.4
C26 C25 H25A 109.4
N5 C25 H25B 109.4
C26 C25 H25B 109.4
H25A C25 H25B 108.0
C26 C27 N6 104.7(13)
C26 C27 H27A 110.8
N6 C27 H27A 110.8
C26 C27 H27B 110.8
N6 C27 H27B 110.8
H27A C27 H27B 108.9
N6 C28 H28A 109.5
N6 C28 H28B 109.5
H28A C28 H28B 109.5
N6 C28 H28C 109.5
H28A C28 H28C 109.5
H28B C28 H28C 109.5
N6 C29 H29A 109.5
N6 C29 H29B 109.5
H29A C29 H29B 109.5
N6 C29 H29C 109.5
H29A C29 H29C 109.5
H29B C29 H29C 109.5
C26 C25B N5 92.3(17)
C26 C25B H25C 113.2
N5 C25B H25C 113.2
C26 C25B H25D 113.2
N5 C25B H25D 113.2
H25C C25B H25D 110.6
N6 C27B C26 113.7(19)
N6 C27B H27C 108.8
C26 C27B H27C 108.8
N6 C27B H27D 108.8
C26 C27B H27D 108.8
H27C C27B H27D 107.7
N6 C28B H28D 109.5
N6 C28B H28E 109.5
H28D C28B H28E 109.5
N6 C28B H28F 109.5
H28D C28B H28F 109.5
H28E C28B H28F 109.5
N6 C29B H29D 109.5
N6 C29B H29E 109.5
H29D C29B H29E 109.5
N6 C29B H29F 109.5
H29D C29B H29F 109.5
H29E C29B H29F 109.5
N7 C30 N8 170(2)
N9 C31 N8 170(2)
N11 C32 N10 171.0(13)
N12 C33 N10 169.5(19)

loop_
_geom_bond_atom_site_label_1
_geom_bond_atom_site_label_2
_geom_bond_distance
Cu1 O3 1.932(6)
Cu1 O9 1.936(6)
Cu1 O1 1.950(5)
Cu1 N1 2.047(9)
Cu1 N7 2.450(15)
Cu2 O5 1.919(7)
Cu2 O1 1.938(5)
Cu2 O10 1.961(6)
Cu2 N3 2.041(9)
Cu3 O11 1.944(6)
Cu3 O1 1.946(5)
Cu3 O4 1.963(6)
Cu3 N5 2.070(11)
Cu4 O9 1.942(6)
Cu4 O2 1.948(6)
Cu4 O6 1.977(8)
Cu4 N2 2.058(11)
Cu5 O7 1.945(8)
Cu5 O2 1.953(6)
Cu5 O10 1.953(6)
Cu5 N4 2.020(9)
Cu5 N10 2.417(11)
Cu6 O2 1.929(6)
Cu6 O11 1.941(6)
Cu6 O8 1.941(8)
Cu6 N6 2.024(10)
P1 O5 1.525(9)
P1 O3 1.532(8)
P1 O4 1.546(7)
P1 C1 1.840(11)
P2 O6 1.493(13)
P2 O8 1.540(12)
P2 O7 1.540(10)
P2 C5 1.885(17)
P2 C5B 1.891(17)
O1 H2 1.46(3)
O2 H2 1.00(2)
O9 C12 1.449(12)
O10 C19 1.406(12)
O11 C26 1.415(12)
N1 C10 1.41(2)
N1 C11 1.433(19)
N1 C9 1.475(19)
N2 C14 1.44(2)
N2 C15 1.50(2)
N2 C13 1.51(2)
N3 C18 1.448(16)
N3 C17 1.468(17)
N3 C16 1.487(18)
N4 C22 1.485(19)
N4 C20 1.496(19)
N4 C21 1.520(18)
N5 C23 1.450(13)
N5 C25 1.45(2)
N5 C24 1.523(14)
N5 C25B 1.87(3)
N6 C27B 1.39(3)
N6 C28 1.461(14)
N6 C29B 1.462(16)
N6 C29 1.477(14)
N6 C28B 1.497(16)
N6 C27 1.60(2)
N7 C30 1.245(19)
N8 C30 1.272(19)
N8 C31 1.299(18)
N9 C31 1.216(19)
N10 C33 1.304(15)
N10 C32 1.319(16)
N11 C32 1.141(16)
N12 C33 1.115(17)
C1 C4 1.46(3)
C1 C3 1.46(2)
C1 C2 1.52(2)
C2 H2A 0.9800
C2 H2B 0.9800
C2 H2C 0.9800
C3 H3A 0.9800
C3 H3B 0.9800
C3 H3C 0.9800
C4 H4A 0.9800
C4 H4B 0.9800
C4 H4C 0.9800
C5 C6 1.564(18)
C5 C7 1.571(18)
C5 C8 1.584(19)
C6 H6A 0.9800
C6 H6B 0.9800
C6 H6C 0.9800
C7 H7A 0.9800
C7 H7B 0.9800
C7 H7C 0.9800
C8 H8A 0.9800
C8 H8B 0.9800
C8 H8C 0.9800
C5B C8B 1.578(18)
C5B C7B 1.584(19)
C5B C6B 1.585(18)
C6B H6B1 0.9800
C6B H6B2 0.9800
C6B H6B3 0.9800
C7B H7B1 0.9800
C7B H7B2 0.9800
C7B H7B3 0.9800
C8B H8B1 0.9800
C8B H8B2 0.9800
C8B H8B3 0.9800
C9 H9A 0.9800
C9 H9B 0.9800
C9 H9C 0.9800
C10 H10A 0.9800
C10 H10B 0.9800
C10 H10C 0.9800
C11 C12 1.48(2)
C11 H11A 0.9900
C11 H11B 0.9900
C12 C13 1.47(2)
C12 H12A 1.0000
C13 H13A 0.9900
C13 H13B 0.9900
C14 H14A 0.9800
C14 H14B 0.9800
C14 H14C 0.9800
C15 H15A 0.9800
C15 H15B 0.9800
C15 H15C 0.9800
C16 H16A 0.9800
C16 H16B 0.9800
C16 H16C 0.9800
C17 H17A 0.9800
C17 H17B 0.9800
C17 H17C 0.9800
C18 C19 1.512(19)
C18 H18A 0.9900
C18 H18B 0.9900
C19 C20 1.499(17)
C19 H19A 1.0000
C20 H20A 0.9900
C20 H20B 0.9900
C21 H21A 0.9800
C21 H21B 0.9800
C21 H21C 0.9800
C22 H22A 0.9800
C22 H22B 0.9800
C22 H22C 0.9800
C26 C27 1.47(2)
C26 C27B 1.52(3)
C26 C25 1.57(2)
C26 C25B 1.58(3)
C23 H23A 0.9800
C23 H23B 0.9800
C23 H23C 0.9800
C24 H24A 0.9800
C24 H24B 0.9800
C24 H24C 0.9800
C25 H25A 0.9900
C25 H25B 0.9900
C27 H27A 0.9900
C27 H27B 0.9900
C28 H28A 0.9800
C28 H28B 0.9800
C28 H28C 0.9800
C29 H29A 0.9800
C29 H29B 0.9800
C29 H29C 0.9800
C25B H25C 0.9900
C25B H25D 0.9900
C27B H27C 0.9900
C27B H27D 0.9900
C28B H28D 0.9800
C28B H28E 0.9800
C28B H28F 0.9800
C29B H29D 0.9800
C29B H29E 0.9800
C29B H29F 0.9800
